data_6000781
loop_
_publ_author_name
'Chen, X. Z.'
'Eick, H. A.'
'Lasocha, W.'

_publ_section_title
;
 Synthesis and structural characterization of Sr2NbN3 and BaThN2
;
_journal_name_full 'Journal of Solid State Chemistry'
_journal_page_first 297
_journal_page_last 301
_journal_paper_doi 10.1006/jssc.1998.7786
_journal_volume 138
_journal_year 1998
_chemical_formula_sum 'N3 Nb Sr2'
_space_group_name_H-M_alt 'C 1 2/c 1'
_cell_angle_alpha 90.000
_cell_angle_beta 92.587
_cell_angle_gamma 90.000
_cell_length_a 5.9864
_cell_length_b 11.2271
_cell_length_c 12.5465
_cell_volume 842.39
_cod_database_code 6000781

loop_
_atom_site_label
_atom_site_fract_x
_atom_site_fract_y
_atom_site_fract_z
? ? ? ?
